data_1540205
loop_
_publ_author_name
'Kanishcheva, A.S.'
'Mikhailov, Yu.N.'
'Moshchalkova, N.A.'
'Lazarev, V.B.'

_publ_section_title
;
 The crystal structure of Cs Sb Se2
;
_journal_name_full 'Doklady Akademii Nauk SSSR'
_journal_page_first 872
_journal_page_last 875
_journal_volume 252
_journal_year 1980
_chemical_formula_sum 'Cs Sb Se2'
_space_group_IT_number 14
_symmetry_space_group_name_Hall '-P 2ybc'
_symmetry_space_group_name_H-M 'P 1 21/c 1'
_cell_angle_alpha 90
_cell_angle_beta 105.47
_cell_angle_gamma 90
_cell_formula_units_Z 8
_cell_length_a 15.697
_cell_length_b 10.161
_cell_length_c 7.422
_cell_volume 1140.900
_citation_journal_id_ASTM DANKAS
_cod_data_source_file Kanishcheva_DANKAS_1980_250.cif
_cod_data_source_block Cs1Sb1Se2
_cod_original_cell_volume 1140.9
_cod_original_formula_sum 'Cs1 Sb1 Se2'
_cod_database_code 1540205

loop_
_symmetry_equiv_pos_as_xyz
x,y,z
-x,y+1/2,-z+1/2
-x,-y,-z
x,-y-1/2,z-1/2

loop_
_atom_site_label
_atom_site_type_symbol
_atom_site_fract_x
_atom_site_fract_y
_atom_site_fract_z
_atom_site_occupancy
_atom_site_U_iso_or_equiv
Se1 Se-2 0.8477 0.2574 0.2893 1 0.0
Se3 Se-2 0.5939 0.4229 0.9023 1 0.0
Se2 Se-2 0.3315 0.2482 0.8012 1 0.0
Se4 Se-2 0.0854 0.4373 0.3746 1 0.0
Sb1 Sb+3 0.9557 0.1689 0.093 1 0.0
Cs1 Cs+1 0.8362 0.561 0.0419 1 0.0
Sb2 Sb+3 0.4498 0.1643 0.5966 1 0.0
Cs2 Cs+1 0.3268 0.5705 0.546 1 0.0
